data_4116456
loop_
_publ_author_name
'Stephen F. Martin'
'Kenneth J. Barr'
'Dudley W. Smith'
'Scott K. Bur'

_publ_section_title
;
 Applications of Vinylogous Mannich Reactions. Concise Enantiospecific
 Total Syntheses of (+)-Croomine
;
_journal_name_full 'Journal of the American Chemical Society'
_journal_page_first 6990
_journal_page_last 6997
_journal_paper_doi 10.1021/ja990077r
_journal_volume 121
_journal_year 1999
_chemical_formula_sum 'C17 H19 N O4'
_chemical_formula_weight 301.33
_chemical_name_systematic
; 
 ? 
;
_space_group_IT_number 14
_symmetry_cell_setting monoclinic
_symmetry_space_group_name_Hall '-P 2ybc'
_symmetry_space_group_name_H-M 'P 1 21/c 1'
_atom_sites_solution_hydrogens geom
_atom_sites_solution_primary direct
_atom_sites_solution_secondary difmap
_audit_creation_method SHELXL
_cell_angle_alpha 90.00
_cell_angle_beta 99.23(1)
_cell_angle_gamma 90.00
_cell_formula_units_Z 8
_cell_length_a 18.009(3)
_cell_length_b 5.917(1)
_cell_length_c 29.989(6)
_cell_measurement_temperature 298(2)
_cell_volume 3154.2(10)
_computing_structure_refinement 'SHELXL-93 (Sheldrick, 1993)'
_computing_structure_solution 'SHELXS-86 (Sheldrick, 1990)'
_diffrn_ambient_temperature 298(2)
_diffrn_radiation_monochromator graphite
_diffrn_radiation_source 'normal-focus sealed tube'
_diffrn_radiation_type MoK\a
_diffrn_radiation_wavelength 0.71073
_diffrn_reflns_av_R_equivalents 0.0813
_diffrn_reflns_av_sigmaI/netI 0.1145
_diffrn_reflns_limit_h_max 17
_diffrn_reflns_limit_h_min -21
_diffrn_reflns_limit_k_max 7
_diffrn_reflns_limit_k_min -1
_diffrn_reflns_limit_l_max 35
_diffrn_reflns_limit_l_min -35
_diffrn_reflns_number 13016
_diffrn_reflns_theta_max 25.00
_diffrn_reflns_theta_min 2.29
_exptl_absorpt_coefficient_mu 0.091
_exptl_crystal_density_diffrn 1.269
_exptl_crystal_F_000 1280
_exptl_crystal_size_max 0.90
_exptl_crystal_size_mid 0.19
_exptl_crystal_size_min 0.14
_refine_diff_density_max 0.169
_refine_diff_density_min -0.179
_refine_diff_density_rms 0.038
_refine_ls_extinction_coef 0.0057(4)
_refine_ls_extinction_expression Fc^*^=kFc[1+0.001xFc^2^\l^3^/sin(2\q)]^-1/4^
_refine_ls_extinction_method SHELXL
_refine_ls_goodness_of_fit_all 1.002
_refine_ls_goodness_of_fit_obs 1.234
_refine_ls_matrix_type full
_refine_ls_number_parameters 398
_refine_ls_number_reflns 5537
_refine_ls_number_restraints 0
_refine_ls_restrained_S_all 1.005
_refine_ls_restrained_S_obs 1.234
_refine_ls_R_factor_all 0.1777
_refine_ls_R_factor_obs 0.0626
_refine_ls_shift/esd_max -0.001
_refine_ls_shift/esd_mean 0.000
_refine_ls_structure_factor_coef Fsqd
_refine_ls_weighting_details 'w=1/[\s^2^(Fo^2^)+(0.0389P)^2^+0.0000P] where P=(Fo^2^+2Fc^2^)/3'
_refine_ls_weighting_scheme calc
_refine_ls_wR_factor_all 0.1351
_refine_ls_wR_factor_obs 0.1009
_reflns_number_observed 2278
_reflns_number_total 5540
_reflns_observed_criterion >2sigma(I)
_cod_data_source_file ja990077r_1.cif
_cod_data_source_block 11c
_cod_depositor_comments
;
The following automatic conversions were performed:

'_refine_ls_weighting_scheme' value 'calc
w=1/[\s^2^(Fo^2^)+(0.0389P)^2^+0.0000P] where P=(Fo^2^+2Fc^2^)/3' was
changed to 'calc'. New tag '_refine_ls_weighting_details' was
created. The value of the new tag was set to
'w=1/[\s^2^(Fo^2^)+(0.0389P)^2^+0.0000P] where P=(Fo^2^+2Fc^2^)/3'.

Automatic conversion script
Id: cif_fix_values 3143 2015-03-26 13:38:13Z robertas 
;
_cod_database_code 4116456

loop_
_symmetry_equiv_pos_as_xyz
'x, y, z'
'-x, y+1/2, -z+1/2'
'-x, -y, -z'
'x, -y-1/2, z-1/2'

loop_
_atom_site_aniso_label
_atom_site_aniso_U_11
_atom_site_aniso_U_22
_atom_site_aniso_U_33
_atom_site_aniso_U_23
_atom_site_aniso_U_13
_atom_site_aniso_U_12
O1' 0.063(2) 0.067(2) 0.0380(13) 0.0015(14) 0.0118(12) -0.007(2)
C2' 0.061(3) 0.072(3) 0.050(2) 0.001(3) 0.014(2) -0.008(3)
C3' 0.050(2) 0.068(3) 0.049(2) -0.003(2) 0.003(2) 0.001(2)
C4' 0.054(3) 0.055(3) 0.039(2) -0.006(2) 0.013(2) 0.011(2)
C5' 0.062(3) 0.047(3) 0.036(2) -0.003(2) 0.011(2) 0.000(2)
C6' 0.053(2) 0.044(3) 0.041(2) -0.005(2) 0.010(2) -0.006(2)
N7' 0.066(2) 0.042(2) 0.033(2) -0.001(2) 0.0106(14) 0.004(2)
C8' 0.089(3) 0.061(3) 0.046(2) 0.008(2) 0.010(2) 0.008(3)
C9' 0.102(3) 0.066(3) 0.047(2) 0.002(2) -0.008(2) 0.001(3)
C10' 0.060(2) 0.071(3) 0.047(2) -0.014(2) 0.003(2) 0.000(3)
O11' 0.096(2) 0.085(2) 0.076(2) 0.015(2) 0.013(2) -0.030(2)
C12' 0.073(3) 0.065(3) 0.058(2) 0.007(2) 0.009(2) 0.017(2)
C13' 0.047(2) 0.049(3) 0.042(2) -0.007(2) 0.017(2) -0.002(2)
O14' 0.084(2) 0.060(2) 0.0369(13) 0.0073(14) 0.0141(13) 0.009(2)
O15' 0.085(2) 0.046(2) 0.0404(13) -0.0033(14) 0.0229(13) 0.004(2)
C16' 0.080(3) 0.060(3) 0.038(2) -0.012(2) 0.017(2) -0.004(2)
C17' 0.063(3) 0.050(3) 0.028(2) -0.006(2) 0.008(2) 0.004(2)
C18' 0.071(3) 0.071(3) 0.042(2) -0.002(2) 0.015(2) -0.002(3)
C19' 0.091(4) 0.112(5) 0.053(3) -0.016(3) 0.023(3) -0.034(4)
C20' 0.062(4) 0.177(7) 0.092(4) -0.067(5) 0.023(3) -0.016(5)
C21' 0.069(4) 0.135(6) 0.096(4) -0.052(4) -0.016(3) 0.035(4)
C22' 0.086(3) 0.070(3) 0.051(2) -0.005(2) -0.005(2) 0.022(3)
O1 0.096(2) 0.064(2) 0.086(2) -0.004(2) 0.052(2) -0.009(2)
C2 0.079(4) 0.057(4) 0.136(5) -0.005(4) 0.070(4) -0.008(3)
C3 0.070(3) 0.066(4) 0.124(5) -0.027(4) 0.034(3) -0.010(3)
C4 0.054(3) 0.073(4) 0.092(3) -0.006(3) 0.028(3) 0.003(3)
C5 0.077(3) 0.050(3) 0.094(3) 0.002(3) 0.038(3) 0.001(3)
C6 0.076(3) 0.053(3) 0.076(3) 0.004(3) 0.020(2) -0.011(3)
N7 0.064(2) 0.064(3) 0.055(2) 0.002(2) 0.013(2) -0.001(2)
C8 0.100(3) 0.095(4) 0.062(3) -0.012(3) 0.001(3) 0.003(3)
C9 0.162(5) 0.111(5) 0.096(4) -0.044(4) -0.020(4) 0.011(4)
C10 0.108(4) 0.068(4) 0.107(4) -0.023(3) 0.021(3) -0.025(3)
O11 0.131(3) 0.067(3) 0.179(3) 0.021(2) 0.099(3) -0.007(2)
C12 0.088(3) 0.132(5) 0.102(4) 0.015(4) 0.011(3) 0.025(3)
C13 0.055(3) 0.088(4) 0.052(3) 0.004(3) 0.015(2) -0.007(3)
O14 0.072(2) 0.114(3) 0.059(2) 0.007(2) 0.0094(15) 0.015(2)
O15 0.081(2) 0.090(2) 0.052(2) -0.001(2) 0.0148(15) 0.021(2)
C16 0.073(3) 0.106(4) 0.051(2) -0.013(3) 0.011(2) 0.006(3)
C17 0.055(3) 0.082(4) 0.043(2) -0.007(2) 0.011(2) -0.007(3)
C18 0.075(3) 0.100(4) 0.057(3) -0.016(3) -0.010(2) -0.001(3)
C19 0.107(4) 0.101(5) 0.084(4) -0.030(3) 0.008(3) 0.015(4)
C20 0.082(3) 0.105(5) 0.071(3) 0.000(3) 0.015(3) 0.013(3)
C21 0.077(3) 0.139(5) 0.069(3) -0.013(4) -0.011(3) 0.016(4)
C22 0.089(3) 0.097(4) 0.062(3) -0.030(3) -0.006(3) 0.017(3)

loop_
_atom_site_label
_atom_site_type_symbol
_atom_site_fract_x
_atom_site_fract_y
_atom_site_fract_z
_atom_site_U_iso_or_equiv
_atom_site_thermal_displace_type
_atom_site_occupancy
_atom_site_calc_flag
_atom_site_refinement_flags
O1' O -0.06963(13) 0.6427(5) 0.19231(7) 0.0556(7) Uani 1 d .
C2' C -0.1255(2) 0.5176(8) 0.16781(13) 0.0602(12) Uani 1 d .
C3' C -0.1486(2) 0.6292(7) 0.12471(12) 0.0563(11) Uani 1 d .
H3'A H -0.1884(2) 0.5786(7) 0.10173(12) 0.068 Uiso 1 d R
C4' C -0.1071(2) 0.8107(7) 0.12182(11) 0.0486(10) Uani 1 d .
C5' C -0.0506(2) 0.8263(6) 0.16443(10) 0.0482(10) Uani 1 d .
H5'A H -0.0576(2) 0.9664(6) 0.17934(10) 0.058 Uiso 1 d R
C6' C 0.0326(2) 0.8029(6) 0.15913(10) 0.0461(9) Uani 1 d .
H6'A H 0.0463(2) 0.9154(6) 0.13886(10) 0.055 Uiso 1 d R
N7' N 0.0485(2) 0.5788(5) 0.14206(8) 0.0465(8) Uani 1 d .
C8' C 0.0855(2) 0.4269(7) 0.17782(11) 0.0655(12) Uani 1 d .
H8'A H 0.1311(2) 0.3672(7) 0.16975(11) 0.079 Uiso 1 d R
H8'B H 0.0527(2) 0.3040(7) 0.18234(11) 0.079 Uiso 1 d R
C9' C 0.1014(2) 0.5751(7) 0.21952(12) 0.0738(13) Uani 1 d .
H9'A H 0.1530(2) 0.5591(7) 0.23349(12) 0.089 Uiso 1 d R
H9'B H 0.0698(2) 0.5325(7) 0.24102(12) 0.089 Uiso 1 d R
C10' C 0.0858(2) 0.8160(7) 0.20432(11) 0.0600(11) Uani 1 d .
H10C H 0.0619(2) 0.8962(7) 0.22597(11) 0.072 Uiso 1 d R
H10D H 0.1318(2) 0.8921(7) 0.20137(11) 0.072 Uiso 1 d R
O11' O -0.1475(2) 0.3457(6) 0.18315(9) 0.0855(10) Uani 1 d .
C12' C -0.1128(2) 0.9884(6) 0.08613(11) 0.0654(12) Uani 1 d .
H12D H -0.1508(2) 0.9463(6) 0.06127(11) 0.098 Uiso 1 d R
H12E H -0.1261(2) 1.1301(6) 0.09834(11) 0.098 Uiso 1 d R
H12F H -0.0653(2) 1.0031(6) 0.07579(11) 0.098 Uiso 1 d R
C13' C 0.0433(2) 0.5371(7) 0.09713(12) 0.0450(10) Uani 1 d .
O14' O 0.02473(13) 0.6714(4) 0.06702(7) 0.0596(8) Uani 1 d .
O15' O 0.06201(14) 0.3167(4) 0.09082(7) 0.0558(7) Uani 1 d .
C16' C 0.0604(2) 0.2455(6) 0.04398(10) 0.0585(11) Uani 1 d .
H16C H 0.0245(2) 0.3356(6) 0.02456(10) 0.070 Uiso 1 d R
H16D H 0.0449(2) 0.0903(6) 0.04114(10) 0.070 Uiso 1 d R
C17' C 0.1362(2) 0.2679(7) 0.03004(10) 0.0467(10) Uani 1 d .
C18' C 0.1553(2) 0.4628(7) 0.00886(11) 0.0605(11) Uani 1 d .
H18B H 0.1191(2) 0.5825(7) 0.00294(11) 0.073 Uiso 1 d R
C19' C 0.2247(3) 0.4824(10) -0.00414(13) 0.084(2) Uani 1 d .
H19B H 0.2378(3) 0.6187(10) -0.01840(13) 0.101 Uiso 1 d R
C20' C 0.2763(3) 0.3107(14) 0.0038(2) 0.109(2) Uani 1 d .
H20B H 0.3247(3) 0.3285(14) -0.0053(2) 0.131 Uiso 1 d R
C21' C 0.2575(3) 0.1161(11) 0.0242(2) 0.103(2) Uani 1 d .
H21B H 0.2938(3) -0.0039(11) 0.0285(2) 0.124 Uiso 1 d R
C22' C 0.1871(3) 0.0943(8) 0.03773(12) 0.0710(13) Uani 1 d .
H22B H 0.1746(3) -0.0399(8) 0.05289(12) 0.085 Uiso 1 d R
O1 O 0.3638(2) 0.1110(6) -0.08106(9) 0.0779(9) Uani 1 d .
C2 C 0.3249(3) -0.0753(9) -0.0982(2) 0.085(2) Uani 1 d .
C3 C 0.2995(2) -0.0365(9) -0.1461(2) 0.0849(15) Uani 1 d .
H3A H 0.2706(2) -0.1410(9) -0.1664(2) 0.102 Uiso 1 d R
C4 C 0.3234(2) 0.1614(9) -0.1583(2) 0.0710(13) Uani 1 d .
C5 C 0.3682(2) 0.2702(7) -0.11701(15) 0.0709(13) Uani 1 d .
H5A H 0.3436(2) 0.4074(7) -0.11042(15) 0.085 Uiso 1 d R
C6 C 0.4508(2) 0.3201(7) -0.11888(13) 0.0676(12) Uani 1 d .
H6A H 0.4546(2) 0.4101(7) -0.14507(13) 0.081 Uiso 1 d R
N7 N 0.4952(2) 0.1139(6) -0.12086(10) 0.0602(9) Uani 1 d .
C8 C 0.5485(2) 0.0755(8) -0.07900(13) 0.0869(15) Uani 1 d .
H8A H 0.5993(2) 0.0808(8) -0.08485(13) 0.104 Uiso 1 d R
H8B H 0.5395(2) -0.0694(8) -0.06652(13) 0.104 Uiso 1 d R
C9 C 0.5338(3) 0.2602(10) -0.0482(2) 0.127(2) Uani 1 d .
H9A H 0.5804(3) 0.3191(10) -0.0325(2) 0.153 Uiso 1 d R
H9B H 0.5050(3) 0.2045(10) -0.0262(2) 0.153 Uiso 1 d R
C10 C 0.4906(3) 0.4378(8) -0.0762(2) 0.094(2) Uani 1 d .
H10A H 0.4541(3) 0.5054(8) -0.0602(2) 0.113 Uiso 1 d R
H10B H 0.5241(3) 0.5532(8) -0.0835(2) 0.113 Uiso 1 d R
O11 O 0.3160(2) -0.2336(6) -0.07463(13) 0.1174(14) Uani 1 d .
C12 C 0.3077(2) 0.2849(8) -0.20267(15) 0.108(2) Uani 1 d .
H12A H 0.2794(2) 0.1866(8) -0.22455(15) 0.162 Uiso 1 d R
H12B H 0.2792(2) 0.4197(8) -0.19973(15) 0.162 Uiso 1 d R
H12C H 0.3543(2) 0.3242(8) -0.21238(15) 0.162 Uiso 1 d R
C13 C 0.5019(2) 0.0114(9) -0.16044(14) 0.0642(12) Uani 1 d .
O14 O 0.46898(14) 0.0685(5) -0.19721(9) 0.0817(10) Uani 1 d .
O15 O 0.5500(2) -0.1645(5) -0.15314(8) 0.0736(9) Uani 1 d .
C16 C 0.5636(2) -0.2853(8) -0.19280(12) 0.0766(14) Uani 1 d .
H16A H 0.5793(2) -0.1816(8) -0.21407(12) 0.092 Uiso 1 d R
H16B H 0.5188(2) -0.3613(8) -0.20684(12) 0.092 Uiso 1 d R
C17 C 0.6252(2) -0.4514(8) -0.17779(12) 0.0597(12) Uani 1 d .
C18 C 0.6333(3) -0.6339(9) -0.20452(14) 0.0795(14) Uani 1 d .
H18A H 0.6001(3) -0.6506(9) -0.23273(14) 0.095 Uiso 1 d R
C19 C 0.6899(3) -0.7925(9) -0.1919(2) 0.098(2) Uani 1 d .
H19A H 0.6945(3) -0.9201(9) -0.2110(2) 0.118 Uiso 1 d R
C20 C 0.7384(3) -0.7711(9) -0.1517(2) 0.086(2) Uani 1 d .
H20A H 0.7773(3) -0.8800(9) -0.1426(2) 0.103 Uiso 1 d R
C21 C 0.7307(3) -0.5901(11) -0.1254(2) 0.098(2) Uani 1 d .
H21A H 0.7645(3) -0.5721(11) -0.0974(2) 0.117 Uiso 1 d R
C22 C 0.6755(3) -0.4299(9) -0.13808(13) 0.0849(15) Uani 1 d .
H22A H 0.6715(3) -0.3014(9) -0.11906(13) 0.102 Uiso 1 d R

loop_
_atom_type_symbol
_atom_type_description
_atom_type_scat_dispersion_real
_atom_type_scat_dispersion_imag
_atom_type_scat_source
C C 0.0033 0.0016 'International Tables Vol C Tables 4.2.6.8 and 6.1.1.4'
H H 0.0000 0.0000 'International Tables Vol C Tables 4.2.6.8 and 6.1.1.4'
N N 0.0061 0.0033 'International Tables Vol C Tables 4.2.6.8 and 6.1.1.4'
O O 0.0106 0.0060 'International Tables Vol C Tables 4.2.6.8 and 6.1.1.4'

loop_
_geom_angle_atom_site_label_1
_geom_angle_atom_site_label_2
_geom_angle_atom_site_label_3
_geom_angle
C2' O1' C5' 108.6(3)
O11' C2' O1' 120.7(4)
O11' C2' C3' 131.0(4)
O1' C2' C3' 108.3(4)
C4' C3' C2' 110.2(4)
C4' C3' H3'A 125.0(2)
C2' C3' H3'A 124.9(3)
C3' C4' C12' 130.3(4)
C3' C4' C5' 107.9(3)
C12' C4' C5' 121.7(4)
O1' C5' C4' 104.7(3)
O1' C5' C6' 108.5(3)
C4' C5' C6' 116.4(3)
O1' C5' H5'A 108.5(2)
C4' C5' H5'A 109.1(2)
C6' C5' H5'A 109.3(2)
N7' C6' C10' 103.0(3)
N7' C6' C5' 111.4(3)
C10' C6' C5' 112.7(3)
N7' C6' H6'A 108.8(2)
C10' C6' H6'A 109.7(2)
C5' C6' H6'A 110.9(2)
C13' N7' C6' 121.6(3)
C13' N7' C8' 124.2(3)
C6' N7' C8' 112.8(3)
N7' C8' C9' 104.5(3)
N7' C8' H8'A 110.3(2)
C9' C8' H8'A 111.3(2)
N7' C8' H8'B 110.4(2)
C9' C8' H8'B 111.2(2)
H8'A C8' H8'B 109.1
C10' C9' C8' 107.2(3)
C10' C9' H9'A 110.2(2)
C8' C9' H9'A 110.2(2)
C10' C9' H9'B 110.4(2)
C8' C9' H9'B 110.3(2)
H9'A C9' H9'B 108.5
C9' C10' C6' 106.2(3)
C9' C10' H10C 110.1(2)
C6' C10' H10C 109.8(2)
C9' C10' H10D 110.4(2)
C6' C10' H10D 111.7(2)
H10C C10' H10D 108.6
C4' C12' H12D 109.4(2)
C4' C12' H12E 109.5(2)
H12D C12' H12E 109.5
C4' C12' H12F 109.5(2)
H12D C12' H12F 109.5
H12E C12' H12F 109.5
O14' C13' N7' 126.1(4)
O14' C13' O15' 124.6(3)
N7' C13' O15' 109.3(3)
C13' O15' C16' 116.1(3)
O15' C16' C17' 111.4(3)
O15' C16' H16C 109.3(2)
C17' C16' H16C 109.8(2)
O15' C16' H16D 108.8(2)
C17' C16' H16D 109.0(2)
H16C C16' H16D 108.6
C22' C17' C18' 119.4(4)
C22' C17' C16' 120.2(4)
C18' C17' C16' 120.4(4)
C19' C18' C17' 120.3(4)
C19' C18' H18B 120.5(3)
C17' C18' H18B 119.2(2)
C18' C19' C20' 120.7(5)
C18' C19' H19B 119.9(3)
C20' C19' H19B 119.4(4)
C21' C20' C19' 119.3(5)
C21' C20' H20B 121.3(4)
C19' C20' H20B 119.4(4)
C20' C21' C22' 120.5(6)
C20' C21' H21B 118.0(4)
C22' C21' H21B 121.5(3)
C17' C22' C21' 119.7(5)
C17' C22' H22B 119.8(3)
C21' C22' H22B 120.5(3)
C2 O1 C5 109.5(4)
O11 C2 O1 121.2(6)
O11 C2 C3 130.9(6)
O1 C2 C3 107.8(4)
C4 C3 C2 110.4(5)
C4 C3 H3A 124.3(3)
C2 C3 H3A 125.3(3)
C3 C4 C12 130.8(5)
C3 C4 C5 107.8(4)
C12 C4 C5 121.2(5)
O1 C5 C4 104.4(4)
O1 C5 C6 108.9(4)
C4 C5 C6 116.6(3)
O1 C5 H5A 108.4(2)
C4 C5 H5A 109.0(2)
C6 C5 H5A 109.2(2)
N7 C6 C5 112.5(3)
N7 C6 C10 103.2(3)
C5 C6 C10 112.6(4)
N7 C6 H6A 108.5(2)
C5 C6 H6A 109.5(2)
C10 C6 H6A 110.3(2)
C13 N7 C6 122.3(4)
C13 N7 C8 122.8(4)
C6 N7 C8 112.3(3)
N7 C8 C9 105.2(4)
N7 C8 H8A 110.5(2)
C9 C8 H8A 111.2(3)
N7 C8 H8B 110.1(2)
C9 C8 H8B 110.9(3)
H8A C8 H8B 109.1
C8 C9 C10 107.3(4)
C8 C9 H9A 110.0(3)
C10 C9 H9A 111.0(3)
C8 C9 H9B 110.2(3)
C10 C9 H9B 109.9(3)
H9A C9 H9B 108.4
C9 C10 C6 106.5(4)
C9 C10 H10A 110.5(3)
C6 C10 H10A 110.0(2)
C9 C10 H10B 110.0(3)
C6 C10 H10B 111.0(2)
H10A C10 H10B 108.8
C4 C12 H12A 108.3(3)
C4 C12 H12B 110.5(2)
H12A C12 H12B 109.5
C4 C12 H12C 109.6(2)
H12A C12 H12C 109.5
H12B C12 H12C 109.5
O14 C13 O15 124.7(4)
O14 C13 N7 124.9(5)
O15 C13 N7 110.4(4)
C13 O15 C16 116.0(3)
O15 C16 C17 107.1(3)
O15 C16 H16A 109.8(2)
C17 C16 H16A 109.6(2)
O15 C16 H16B 110.6(2)
C17 C16 H16B 110.8(2)
H16A C16 H16B 109.0
C18 C17 C22 117.5(4)
C18 C17 C16 119.1(4)
C22 C17 C16 123.4(4)
C17 C18 C19 121.0(4)
C17 C18 H18A 119.2(3)
C19 C18 H18A 119.7(3)
C20 C19 C18 120.7(5)
C20 C19 H19A 119.5(3)
C18 C19 H19A 119.8(3)
C21 C20 C19 118.4(5)
C21 C20 H20A 120.3(3)
C19 C20 H20A 121.3(3)
C20 C21 C22 121.3(4)
C20 C21 H21A 119.3(3)
C22 C21 H21A 119.4(3)
C17 C22 C21 121.1(4)
C17 C22 H22A 119.0(3)
C21 C22 H22A 119.9(3)

loop_
_geom_bond_atom_site_label_1
_geom_bond_atom_site_label_2
_geom_bond_distance
O1' C2' 1.365(4)
O1' C5' 1.445(4)
C2' O11' 1.210(4)
C2' C3' 1.451(5)
C3' C4' 1.318(5)
C3' H3'A 0.96
C4' C12' 1.492(4)
C4' C5' 1.504(4)
C5' C6' 1.537(4)
C5' H5'A 0.96
C6' N7' 1.466(4)
C6' C10' 1.531(4)
C6' H6'A 0.96
N7' C13' 1.358(4)
N7' C8' 1.474(4)
C8' C9' 1.517(4)
C8' H8'A 0.96
C8' H8'B 0.96
C9' C10' 1.509(5)
C9' H9'A 0.96
C9' H9'B 0.96
C10' H10C 0.96
C10' H10D 0.96
C12' H12D 0.96
C12' H12E 0.96
C12' H12F 0.96
C13' O14' 1.209(4)
C13' O15' 1.368(4)
O15' C16' 1.462(3)
C16' C17' 1.495(5)
C16' H16C 0.96
C16' H16D 0.96
C17' C22' 1.372(5)
C17' C18' 1.386(5)
C18' C19' 1.372(5)
C18' H18B 0.96
C19' C20' 1.373(7)
C19' H19B 0.96
C20' C21' 1.371(7)
C20' H20B 0.96
C21' C22' 1.397(6)
C21' H21B 0.96
C22' H22B 0.96
O1 C2 1.362(5)
O1 C5 1.444(4)
C2 O11 1.199(5)
C2 C3 1.454(6)
C3 C4 1.320(5)
C3 H3A 0.96
C4 C12 1.505(5)
C4 C5 1.509(5)
C5 C6 1.527(5)
C5 H5A 0.96
C6 N7 1.465(4)
C6 C10 1.530(5)
C6 H6A 0.96
N7 C13 1.355(4)
N7 C8 1.470(4)
C8 C9 1.483(5)
C8 H8A 0.96
C8 H8B 0.96
C9 C10 1.485(6)
C9 H9A 0.96
C9 H9B 0.96
C10 H10A 0.96
C10 H10B 0.96
C12 H12A 0.96
C12 H12B 0.96
C12 H12C 0.96
C13 O14 1.213(4)
C13 O15 1.349(5)
O15 C16 1.442(4)
C16 C17 1.497(5)
C16 H16A 0.96
C16 H16B 0.96
C17 C18 1.366(5)
C17 C22 1.381(5)
C18 C19 1.393(6)
C18 H18A 0.96
C19 C20 1.375(5)
C19 H19A 0.96
C20 C21 1.350(6)
C20 H20A 0.96
C21 C22 1.383(6)
C21 H21A 0.96
C22 H22A 0.96

loop_
_geom_torsion_atom_site_label_1
_geom_torsion_atom_site_label_2
_geom_torsion_atom_site_label_3
_geom_torsion_atom_site_label_4
_geom_torsion
C5' O1' C2' O11' 175.2(4)
C5' O1' C2' C3' -5.0(4)
O11' C2' C3' C4' -178.0(4)
O1' C2' C3' C4' 2.2(4)
C2' C3' C4' C12' -174.9(3)
C2' C3' C4' C5' 1.4(4)
C2' O1' C5' C4' 5.7(3)
C2' O1' C5' C6' -119.3(3)
C3' C4' C5' O1' -4.3(4)
C12' C4' C5' O1' 172.4(3)
C3' C4' C5' C6' 115.5(4)
C12' C4' C5' C6' -67.7(4)
O1' C5' C6' N7' 54.2(3)
C4' C5' C6' N7' -63.5(4)
O1' C5' C6' C10' -61.0(4)
C4' C5' C6' C10' -178.8(3)
C10' C6' N7' C13' -147.9(3)
C5' C6' N7' C13' 91.0(4)
C10' C6' N7' C8' 19.5(4)
C5' C6' N7' C8' -101.6(3)
C13' N7' C8' C9' 160.7(3)
C6' N7' C8' C9' -6.3(4)
N7' C8' C9' C10' -10.1(4)
C8' C9' C10' C6' 22.0(4)
N7' C6' C10' C9' -24.8(4)
C5' C6' C10' C9' 95.4(4)
C6' N7' C13' O14' -1.2(5)
C8' N7' C13' O14' -167.1(3)
C6' N7' C13' O15' 179.1(3)
C8' N7' C13' O15' 13.2(5)
O14' C13' O15' C16' 1.3(5)
N7' C13' O15' C16' -179.0(3)
C13' O15' C16' C17' 93.4(4)
O15' C16' C17' C22' 87.2(4)
O15' C16' C17' C18' -93.4(4)
C22' C17' C18' C19' -0.3(5)
C16' C17' C18' C19' -179.6(3)
C17' C18' C19' C20' -0.4(6)
C18' C19' C20' C21' 1.3(7)
C19' C20' C21' C22' -1.5(8)
C18' C17' C22' C21' 0.0(5)
C16' C17' C22' C21' 179.4(3)
C20' C21' C22' C17' 0.9(7)
C5 O1 C2 O11 177.8(4)
C5 O1 C2 C3 -2.8(4)
O11 C2 C3 C4 -178.9(5)
O1 C2 C3 C4 1.8(5)
C2 C3 C4 C12 -175.0(4)
C2 C3 C4 C5 -0.1(5)
C2 O1 C5 C4 2.7(4)
C2 O1 C5 C6 -122.5(4)
C3 C4 C5 O1 -1.5(4)
C12 C4 C5 O1 173.9(3)
C3 C4 C5 C6 118.6(4)
C12 C4 C5 C6 -65.9(5)
O1 C5 C6 N7 51.7(4)
C4 C5 C6 N7 -66.0(5)
O1 C5 C6 C10 -64.3(5)
C4 C5 C6 C10 178.0(4)
C5 C6 N7 C13 87.5(4)
C10 C6 N7 C13 -150.9(4)
C5 C6 N7 C8 -110.5(4)
C10 C6 N7 C8 11.1(4)
C13 N7 C8 C9 165.1(4)
C6 N7 C8 C9 3.3(5)
N7 C8 C9 C10 -16.9(5)
C8 C9 C10 C6 24.1(6)
N7 C6 C10 C9 -21.2(5)
C5 C6 C10 C9 100.3(5)
C6 N7 C13 O14 -5.0(6)
C8 N7 C13 O14 -165.1(4)
C6 N7 C13 O15 175.5(3)
C8 N7 C13 O15 15.4(5)
O14 C13 O15 C16 2.0(6)
N7 C13 O15 C16 -178.5(3)
C13 O15 C16 C17 172.7(3)
O15 C16 C17 C18 159.2(3)
O15 C16 C17 C22 -21.2(5)
C22 C17 C18 C19 0.4(6)
C16 C17 C18 C19 179.9(4)
C17 C18 C19 C20 1.1(7)
C18 C19 C20 C21 -1.5(7)
C19 C20 C21 C22 0.4(7)
C18 C17 C22 C21 -1.5(6)
C16 C17 C22 C21 179.0(4)
C20 C21 C22 C17 1.1(7)
